data_1565789
loop_
_publ_author_name
'Wang, Ao'
'Huang, Peng-Bin'
'Sun, Ping-Ping'
'Shi, Fa-Nian'
'Tian, Bo'
'Gao, Jun'

_publ_section_title
;
 Synthesis and crystal structure of a Mn-based coordination complex as
 precursor for the synthesis of Mn2O3
;
_journal_name_full 'Inorganica Chimica Acta'
_journal_page_first 119166
_journal_paper_doi 10.1016/j.ica.2019.119166
_journal_volume 498
_journal_year 2019
_chemical_formula_moiety 'C68 H66 Mn2 N8 O9, 3.5(H2 O), H O'
_chemical_formula_sum 'C68 H75 Mn2 N8 O13.5'
_chemical_formula_weight 1330.24
_space_group_crystal_system triclinic
_space_group_IT_number 2
_space_group_name_Hall '-P 1'
_space_group_name_H-M_alt 'P -1'
_atom_sites_solution_hydrogens mixed
_cell_angle_alpha 89.7240(10)
_cell_angle_beta 88.5610(10)
_cell_angle_gamma 85.7360(10)
_cell_formula_units_Z 2
_cell_length_a 11.9986(2)
_cell_length_b 12.8222(2)
_cell_length_c 20.1046(3)
_cell_measurement_reflns_used 26725
_cell_measurement_temperature 153(2)
_cell_measurement_theta_max 32.2090
_cell_measurement_theta_min 3.5760
_cell_volume 3083.51(8)
_computing_cell_refinement 'CrysAlisPro 1.171.38.43f (Rigaku OD, 2015)'
_computing_data_collection 'CrysAlisPro 1.171.38.43f (Rigaku OD, 2015)'
_computing_data_reduction 'CrysAlisPro 1.171.38.43f (Rigaku OD, 2015)'
_computing_molecular_graphics 'Olex2 (Dolomanov et al., 2009)'
_computing_publication_material 'Olex2 (Dolomanov et al., 2009)'
_computing_structure_refinement 'ShelXL (Sheldrick, 2015)'
_diffrn_ambient_temperature 153(2)
_diffrn_measured_fraction_theta_full 0.990
_diffrn_measured_fraction_theta_max 0.990
_diffrn_measurement_device_type 'multiwire proportional'
_diffrn_measurement_method 'phi and omega scans'
_diffrn_radiation_monochromator graphite
_diffrn_radiation_type MoK\a
_diffrn_radiation_wavelength 0.71073
_diffrn_reflns_av_R_equivalents 0.0365
_diffrn_reflns_av_unetI/netI 0.0252
_diffrn_reflns_Laue_measured_fraction_full 0.990
_diffrn_reflns_Laue_measured_fraction_max 0.990
_diffrn_reflns_limit_h_max 14
_diffrn_reflns_limit_h_min -14
_diffrn_reflns_limit_k_max 15
_diffrn_reflns_limit_k_min -15
_diffrn_reflns_limit_l_max 24
_diffrn_reflns_limit_l_min -24
_diffrn_reflns_number 64407
_diffrn_reflns_point_group_measured_fraction_full 0.990
_diffrn_reflns_point_group_measured_fraction_max 0.990
_diffrn_reflns_theta_full 25.242
_diffrn_reflns_theta_max 25.350
_diffrn_reflns_theta_min 3.630
_exptl_absorpt_coefficient_mu 0.484
_exptl_absorpt_correction_T_max 0.9856
_exptl_absorpt_correction_T_min 0.9715
_exptl_absorpt_correction_type multi-scan
_exptl_crystal_colour yellow
_exptl_crystal_density_diffrn 1.433
_exptl_crystal_description block
_exptl_crystal_F_000 1394
_exptl_crystal_size_max 0.06
_exptl_crystal_size_mid 0.05
_exptl_crystal_size_min 0.03
_refine_diff_density_max 1.747
_refine_diff_density_min -0.707
_refine_diff_density_rms 0.079
_refine_ls_extinction_coef .
_refine_ls_extinction_method none
_refine_ls_goodness_of_fit_ref 1.058
_refine_ls_hydrogen_treatment mixed
_refine_ls_matrix_type full
_refine_ls_number_parameters 858
_refine_ls_number_reflns 11187
_refine_ls_number_restraints 8
_refine_ls_restrained_S_all 1.058
_refine_ls_R_factor_all 0.0671
_refine_ls_R_factor_gt 0.0560
_refine_ls_shift/su_max 0.001
_refine_ls_shift/su_mean 0.000
_refine_ls_structure_factor_coef Fsqd
_refine_ls_weighting_details 'w=1/[\s^2^(Fo^2^)+(0.0720P)^2^+5.6913P] where P=(Fo^2^+2Fc^2^)/3'
_refine_ls_weighting_scheme calc
_refine_ls_wR_factor_gt 0.1418
_refine_ls_wR_factor_ref 0.1493
_reflns_Friedel_coverage 0.000
_reflns_Friedel_fraction_full .
_reflns_Friedel_fraction_max .
_reflns_number_gt 9314
_reflns_number_total 11187
_reflns_threshold_expression 'I > 2\s(I)'
_cod_data_source_file ICA-2019-498-119166.cif
_cod_data_source_block 1
_cod_original_formula_sum 'C68 H75 Mn2 N8 O13.50'
_cod_database_code 1565789
_shelx_space_group_comment
;
The symmetry employed for this shelxl refinement is uniquely defined
by the following loop, which should always be used as a source of
symmetry information in preference to the above space-group names.
They are only intended as comments.
;
_shelx_estimated_absorpt_t_max 0.986
_shelx_estimated_absorpt_t_min 0.972
_olex2_refinement_description
;
1. Fixed Uiso
 At 1.2 times of:
  All C(H) groups, All C(H,H) groups
 At 1.5 times of:
  All O(H) groups, All O(H,H) groups
2. Restrained distances
 O10-H10B = O11-H11A = O11-H11B
 0.82 with sigma of 0.02
 O11-H11A = O11-H11B
 0.78 with sigma of 0.02
 O12-H12A = O12-H12B
 0.7 with sigma of 0.02
 H12A-H12B
 1.2 with sigma of 0.02
3. Others
 Fixed Sof: O13(0.5)
4.a Riding coordinates:
 O13(H13), O14(H14A)
4.b Secondary CH2 refined with riding coordinates:
 C26(H26A,H26B), C27(H27A,H27B), C28(H28A,H28B), C29(H29A,H29B), C30(H30A,
 H30B), C31(H31A,H31B), C32(H32A,H32B), C33(H33A,H33B), C60(H60A,H60B),
 C61(H61A,H61B), C62(H62A,H62B), C63(H63A,H63B), C64(H64A,H64B), C65(H65A,H65B),
  C66(H66A,H66B), C67(H67A,H67B)
4.c Aromatic/amide H refined with riding coordinates:
 C1(H1), C2(H2), C3(H3), C5(H5), C6(H6), C8(H8), C9(H9), C10(H10), C0AA(H0AA),
 C14(H14), C15(H15), C17(H17), C18(H18), C20(H20), C21(H21), C22(H22), C35(H35),
  C36(H36), C37(H37), C39(H39), C40(H40), C42(H42), C43(H43), C44(H44),
 C47(H47), C48(H48), C49(H49), C51(H51), C52(H52), C54(H54), C55(H55), C56(H56)
;

loop_
_space_group_symop_operation_xyz
'x, y, z'
'-x, -y, -z'

loop_
_atom_site_label
_atom_site_type_symbol
_atom_site_fract_x
_atom_site_fract_y
_atom_site_fract_z
_atom_site_U_iso_or_equiv
_atom_site_adp_type
_atom_site_occupancy
_atom_site_site_symmetry_order
_atom_site_calc_flag
_atom_site_refinement_flags_posn
_atom_site_refinement_flags_adp
_atom_site_refinement_flags_occupancy
_atom_site_disorder_assembly
_atom_site_disorder_group
Mn1 Mn 0.71930(4) 0.65749(3) 0.14909(2) 0.01600(12) Uani 1 1 d . . . . .
Mn2 Mn -0.38950(3) 0.22291(3) 0.38528(2) 0.01502(12) Uani 1 1 d . . . . .
C1 C 0.7013(3) 0.4114(2) 0.13632(16) 0.0243(7) Uani 1 1 d . . . . .
H1 H 0.625789 0.429308 0.149591 0.029 Uiso 1 1 calc R . . . .
C2 C 0.7350(3) 0.3056(2) 0.12471(18) 0.0299(8) Uani 1 1 d . . . . .
H2 H 0.683206 0.253288 0.129416 0.036 Uiso 1 1 calc R . . . .
C3 C 0.8437(3) 0.2797(2) 0.10653(17) 0.0262(7) Uani 1 1 d . . . . .
H3 H 0.868609 0.208538 0.099273 0.031 Uiso 1 1 calc R . . . .
C4 C 0.9195(3) 0.3580(2) 0.09845(14) 0.0202(6) Uani 1 1 d . . . . .
C5 C 1.0335(3) 0.3369(2) 0.07696(15) 0.0225(6) Uani 1 1 d . . . . .
H5 H 1.062046 0.266663 0.069708 0.027 Uiso 1 1 calc R . . . .
C6 C 1.1012(3) 0.4154(2) 0.06684(15) 0.0228(7) Uani 1 1 d . . . . .
H6 H 1.176545 0.399635 0.052357 0.027 Uiso 1 1 calc R . . . .
C7 C 1.0610(2) 0.5224(2) 0.07766(14) 0.0175(6) Uani 1 1 d . . . . .
C8 C 1.1280(3) 0.6062(2) 0.06628(15) 0.0224(6) Uani 1 1 d . . . . .
H8 H 1.203773 0.593717 0.051767 0.027 Uiso 1 1 calc R . . . .
C9 C 1.0826(3) 0.7060(3) 0.07643(16) 0.0247(7) Uani 1 1 d . . . . .
H9 H 1.126324 0.763917 0.068858 0.030 Uiso 1 1 calc R . . . .
C10 C 0.9709(2) 0.7219(2) 0.09808(15) 0.0202(6) Uani 1 1 d . . . . .
H10 H 0.940537 0.791747 0.104810 0.024 Uiso 1 1 calc R . . . .
C11 C 0.9497(2) 0.5460(2) 0.09934(13) 0.0147(6) Uani 1 1 d . . . . .
C12 C 0.8775(2) 0.4619(2) 0.10989(13) 0.0157(6) Uani 1 1 d . . . . .
C0AA C 0.7019(2) 0.9093(2) 0.14107(15) 0.0199(6) Uani 1 1 d . . . . .
H0AA H 0.664105 0.898175 0.101062 0.024 Uiso 1 1 calc R . . . .
C14 C 0.7166(3) 1.0119(2) 0.16006(15) 0.0211(6) Uani 1 1 d . . . . .
H14 H 0.690105 1.068942 0.132977 0.025 Uiso 1 1 calc R . . . .
C15 C 0.7695(3) 1.0296(2) 0.21811(16) 0.0218(6) Uani 1 1 d . . . . .
H15 H 0.779407 1.098971 0.231916 0.026 Uiso 1 1 calc R . . . .
C16 C 0.8090(2) 0.9436(2) 0.25710(15) 0.0197(6) Uani 1 1 d . . . . .
C17 C 0.8631(3) 0.9552(2) 0.31922(16) 0.0235(7) Uani 1 1 d . . . . .
H17 H 0.872304 1.023162 0.335803 0.028 Uiso 1 1 calc R . . . .
C18 C 0.9013(3) 0.8700(3) 0.35451(16) 0.0249(7) Uani 1 1 d . . . . .
H18 H 0.938404 0.879502 0.394975 0.030 Uiso 1 1 calc R . . . .
C19 C 0.8868(2) 0.7664(2) 0.33218(15) 0.0208(6) Uani 1 1 d . . . . .
C20 C 0.9240(3) 0.6760(3) 0.36734(15) 0.0249(7) Uani 1 1 d . . . . .
H20 H 0.965005 0.681566 0.406815 0.030 Uiso 1 1 calc R . . . .
C21 C 0.9006(3) 0.5796(2) 0.34424(16) 0.0261(7) Uani 1 1 d . . . . .
H21 H 0.923557 0.517910 0.368083 0.031 Uiso 1 1 calc R . . . .
C22 C 0.8427(3) 0.5737(2) 0.28534(15) 0.0233(7) Uani 1 1 d . . . . .
H22 H 0.826419 0.506679 0.270012 0.028 Uiso 1 1 calc R . . . .
C23 C 0.8305(2) 0.7528(2) 0.27247(14) 0.0177(6) Uani 1 1 d . . . . .
C24 C 0.7921(2) 0.8429(2) 0.23377(14) 0.0164(6) Uani 1 1 d . . . . .
C25 C 0.4861(3) 0.6128(2) 0.19227(16) 0.0235(7) Uani 1 1 d . . . . .
C26 C 0.3895(3) 0.6101(3) 0.24139(19) 0.0321(8) Uani 1 1 d . . . . .
H26A H 0.390272 0.671755 0.270798 0.039 Uiso 1 1 calc R . . . .
H26B H 0.402095 0.547045 0.269600 0.039 Uiso 1 1 calc R . . . .
C27 C 0.2744(3) 0.6094(3) 0.21261(18) 0.0312(8) Uani 1 1 d . . . . .
H27A H 0.274922 0.553190 0.178998 0.037 Uiso 1 1 calc R . . . .
H27B H 0.256117 0.676870 0.189799 0.037 Uiso 1 1 calc R . . . .
C28 C 0.1837(3) 0.5922(2) 0.26586(17) 0.0268(7) Uani 1 1 d . . . . .
H28A H 0.192724 0.640483 0.303302 0.032 Uiso 1 1 calc R . . . .
H28B H 0.109672 0.610919 0.246644 0.032 Uiso 1 1 calc R . . . .
C29 C 0.1849(3) 0.4821(3) 0.29283(17) 0.0294(7) Uani 1 1 d . . . . .
H29A H 0.134496 0.482215 0.332586 0.035 Uiso 1 1 calc R . . . .
H29B H 0.261398 0.460733 0.307471 0.035 Uiso 1 1 calc R . . . .
C30 C 0.1496(3) 0.4005(3) 0.24407(17) 0.0302(7) Uani 1 1 d . . . . .
H30A H 0.073629 0.422581 0.228740 0.036 Uiso 1 1 calc R . . . .
H30B H 0.200892 0.399388 0.204697 0.036 Uiso 1 1 calc R . . . .
C31 C 0.1488(3) 0.2901(2) 0.27193(17) 0.0272(7) Uani 1 1 d . . . . .
H31A H 0.221319 0.271666 0.293055 0.033 Uiso 1 1 calc R . . . .
H31B H 0.142185 0.241065 0.234591 0.033 Uiso 1 1 calc R . . . .
C32 C 0.0543(3) 0.2746(3) 0.32314(17) 0.0283(7) Uani 1 1 d . . . . .
H32A H 0.072504 0.209518 0.348544 0.034 Uiso 1 1 calc R . . . .
H32B H 0.049227 0.333615 0.354926 0.034 Uiso 1 1 calc R . . . .
C33 C -0.0585(3) 0.2682(3) 0.29102(18) 0.0303(7) Uani 1 1 d . . . . .
H33A H -0.066556 0.323621 0.256681 0.036 Uiso 1 1 calc R . . . .
H33B H -0.057997 0.200082 0.267965 0.036 Uiso 1 1 calc R . . . .
C34 C -0.1598(3) 0.2789(2) 0.33697(16) 0.0213(6) Uani 1 1 d . . . . .
C35 C -0.3868(2) -0.0287(2) 0.39382(15) 0.0194(6) Uani 1 1 d . . . . .
H35 H -0.350507 -0.018114 0.434425 0.023 Uiso 1 1 calc R . . . .
C36 C -0.4041(3) -0.1311(2) 0.37517(15) 0.0218(6) Uani 1 1 d . . . . .
H36 H -0.380982 -0.188432 0.402953 0.026 Uiso 1 1 calc R . . . .
C37 C -0.4549(3) -0.1474(2) 0.31604(15) 0.0211(6) Uani 1 1 d . . . . .
H37 H -0.465587 -0.216498 0.301897 0.025 Uiso 1 1 calc R . . . .
C38 C -0.4908(2) -0.0614(2) 0.27673(14) 0.0182(6) Uani 1 1 d . . . . .
C39 C -0.5430(3) -0.0718(2) 0.21387(15) 0.0219(6) Uani 1 1 d . . . . .
H39 H -0.555350 -0.139470 0.197897 0.026 Uiso 1 1 calc R . . . .
C40 C -0.5749(2) 0.0132(2) 0.17711(15) 0.0228(6) Uani 1 1 d . . . . .
H40 H -0.609536 0.004177 0.135749 0.027 Uiso 1 1 calc R . . . .
C41 C -0.5576(2) 0.1167(2) 0.19932(15) 0.0196(6) Uani 1 1 d . . . . .
C42 C -0.5882(3) 0.2075(2) 0.16219(15) 0.0231(6) Uani 1 1 d . . . . .
H42 H -0.624931 0.202431 0.121142 0.028 Uiso 1 1 calc R . . . .
C43 C -0.5644(3) 0.3030(3) 0.18591(16) 0.0251(7) Uani 1 1 d . . . . .
H43 H -0.583936 0.364983 0.161420 0.030 Uiso 1 1 calc R . . . .
C44 C -0.5111(3) 0.3082(2) 0.24654(15) 0.0219(6) Uani 1 1 d . . . . .
H44 H -0.494962 0.375012 0.262330 0.026 Uiso 1 1 calc R . . . .
C45 C -0.5050(2) 0.1299(2) 0.26026(14) 0.0167(6) Uani 1 1 d . . . . .
C46 C -0.4712(2) 0.0390(2) 0.29978(14) 0.0160(6) Uani 1 1 d . . . . .
C47 C -0.3807(2) 0.4747(2) 0.38355(14) 0.0181(6) Uani 1 1 d . . . . .
H47 H -0.307518 0.457900 0.365730 0.022 Uiso 1 1 calc R . . . .
C48 C -0.4147(3) 0.5799(2) 0.39484(15) 0.0221(6) Uani 1 1 d . . . . .
H48 H -0.365830 0.632899 0.384330 0.027 Uiso 1 1 calc R . . . .
C49 C -0.5193(3) 0.6056(2) 0.42121(14) 0.0203(6) Uani 1 1 d . . . . .
H49 H -0.542942 0.676336 0.430927 0.024 Uiso 1 1 calc R . . . .
C50 C -0.5916(2) 0.5256(2) 0.43375(14) 0.0182(6) Uani 1 1 d . . . . .
C51 C -0.7037(3) 0.5462(2) 0.46000(15) 0.0223(6) Uani 1 1 d . . . . .
H51 H -0.731235 0.616030 0.469579 0.027 Uiso 1 1 calc R . . . .
C52 C -0.7701(3) 0.4672(2) 0.47108(15) 0.0226(6) Uani 1 1 d . . . . .
H52 H -0.844667 0.482549 0.486996 0.027 Uiso 1 1 calc R . . . .
C53 C -0.7305(2) 0.3608(2) 0.45940(14) 0.0196(6) Uani 1 1 d . . . . .
C54 C -0.7957(3) 0.2760(3) 0.47234(15) 0.0240(7) Uani 1 1 d . . . . .
H54 H -0.871318 0.288055 0.487201 0.029 Uiso 1 1 calc R . . . .
C55 C -0.7498(3) 0.1759(2) 0.46343(15) 0.0244(7) Uani 1 1 d . . . . .
H55 H -0.792477 0.117758 0.472716 0.029 Uiso 1 1 calc R . . . .
C56 C -0.6386(3) 0.1609(2) 0.44035(14) 0.0200(6) Uani 1 1 d . . . . .
H56 H -0.607005 0.091200 0.434786 0.024 Uiso 1 1 calc R . . . .
C57 C -0.6201(2) 0.3376(2) 0.43511(13) 0.0160(6) Uani 1 1 d . . . . .
C58 C -0.5505(2) 0.4220(2) 0.42095(13) 0.0161(6) Uani 1 1 d . . . . .
C59 C -0.2724(3) 0.1402(2) 0.51404(15) 0.0215(6) Uani 1 1 d . . . . .
C60 C -0.2598(3) 0.1624(2) 0.58757(15) 0.0224(6) Uani 1 1 d . . . . .
H60A H -0.334123 0.186923 0.606459 0.027 Uiso 1 1 calc R . . . .
H60B H -0.210405 0.220342 0.591700 0.027 Uiso 1 1 calc R . . . .
C61 C -0.2131(3) 0.0711(2) 0.62940(15) 0.0208(6) Uani 1 1 d . . . . .
H61A H -0.143593 0.039822 0.607738 0.025 Uiso 1 1 calc R . . . .
H61B H -0.267741 0.016858 0.631476 0.025 Uiso 1 1 calc R . . . .
C62 C -0.1881(2) 0.1038(2) 0.69965(15) 0.0190(6) Uani 1 1 d . . . . .
H62A H -0.256347 0.139554 0.720187 0.023 Uiso 1 1 calc R . . . .
H62B H -0.129566 0.154266 0.697704 0.023 Uiso 1 1 calc R . . . .
C63 C -0.1490(3) 0.0112(2) 0.74305(15) 0.0199(6) Uani 1 1 d . . . . .
H63A H -0.208166 -0.038579 0.745534 0.024 Uiso 1 1 calc R . . . .
H63B H -0.081693 -0.025328 0.721920 0.024 Uiso 1 1 calc R . . . .
C64 C -0.1215(3) 0.0428(2) 0.81304(15) 0.0204(6) Uani 1 1 d . . . . .
H64A H -0.188241 0.080945 0.833752 0.025 Uiso 1 1 calc R . . . .
H64B H -0.061016 0.091226 0.810595 0.025 Uiso 1 1 calc R . . . .
C65 C -0.0851(2) -0.0498(2) 0.85702(14) 0.0194(6) Uani 1 1 d . . . . .
H65A H -0.014682 -0.084139 0.838329 0.023 Uiso 1 1 calc R . . . .
H65B H -0.142681 -0.101211 0.856075 0.023 Uiso 1 1 calc R . . . .
C66 C -0.0671(2) -0.0202(2) 0.92923(15) 0.0195(6) Uani 1 1 d . . . . .
H66A H -0.027353 -0.080100 0.952018 0.023 Uiso 1 1 calc R . . . .
H66B H -0.018912 0.039202 0.930045 0.023 Uiso 1 1 calc R . . . .
C67 C -0.1763(2) 0.0101(2) 0.96719(15) 0.0199(6) Uani 1 1 d . . . . .
H67A H -0.158552 0.039549 1.010779 0.024 Uiso 1 1 calc R . . . .
H67B H -0.218750 0.065833 0.942063 0.024 Uiso 1 1 calc R . . . .
C68 C -0.2504(2) -0.0798(2) 0.97898(14) 0.0181(6) Uani 1 1 d . . . . .
N1 N 0.7697(2) 0.48735(18) 0.12965(12) 0.0177(5) Uani 1 1 d . . . . .
N2 N 0.90540(19) 0.64517(17) 0.10968(11) 0.0149(5) Uani 1 1 d . . . . .
N3 N 0.7387(2) 0.82645(18) 0.17662(12) 0.0175(5) Uani 1 1 d . . . . .
N4 N 0.8092(2) 0.65690(18) 0.24952(12) 0.0183(5) Uani 1 1 d . . . . .
N5 N -0.4188(2) 0.05448(18) 0.35742(12) 0.0166(5) Uani 1 1 d . . . . .
N6 N -0.4814(2) 0.22486(18) 0.28349(12) 0.0180(5) Uani 1 1 d . . . . .
N7 N -0.4452(2) 0.39718(18) 0.39641(12) 0.0169(5) Uani 1 1 d . . . . .
N8 N -0.5754(2) 0.23832(18) 0.42592(11) 0.0173(5) Uani 1 1 d . . . . .
O1 O 0.5751(2) 0.6441(2) 0.20947(14) 0.0485(7) Uani 1 1 d . . . . .
O2 O 0.4732(3) 0.5745(3) 0.13403(16) 0.0558(8) Uani 1 1 d . . . . .
O3 O -0.24248(19) 0.22789(17) 0.32478(12) 0.0287(5) Uani 1 1 d . . . . .
O4 O -0.1571(2) 0.34020(18) 0.38613(12) 0.0339(6) Uani 1 1 d . . . . .
O5 O -0.35056(18) 0.19366(16) 0.48541(10) 0.0238(5) Uani 1 1 d . . . . .
O6 O -0.2073(2) 0.0740(2) 0.48586(12) 0.0428(7) Uani 1 1 d . . . . .
O7 O -0.35388(17) -0.05751(16) 0.98086(11) 0.0244(5) Uani 1 1 d . . . . .
O8 O -0.20414(18) -0.16931(16) 0.98783(11) 0.0272(5) Uani 1 1 d . . . . .
O9 O 0.6720(2) 0.6973(2) 0.05046(13) 0.0271(5) Uani 1 1 d . . . . .
H9A H 0.708(4) 0.730(3) 0.027(2) 0.037(12) Uiso 1 1 d . . . . .
H9B H 0.644(4) 0.660(4) 0.028(2) 0.044(14) Uiso 1 1 d . . . . .
O10 O 0.5638(2) 0.13580(19) 0.02301(14) 0.0349(6) Uani 1 1 d D . . . .
H10A H 0.494(4) 0.121(4) 0.024(2) 0.056(14) Uiso 1 1 d . . . . .
H10B H 0.593(4) 0.076(2) 0.014(2) 0.059(14) Uiso 1 1 d D . . . .
O11 O 0.9395(3) 0.2746(3) 0.49930(16) 0.0531(8) Uani 1 1 d D . . . .
H11A H 0.960(5) 0.2133(17) 0.494(3) 0.080 Uiso 1 1 d DR . . . .
H11B H 0.910(3) 0.291(3) 0.4653(13) 0.047(13) Uiso 1 1 d D . . . .
O12 O 0.3866(4) 0.6713(4) 0.0234(2) 0.0847(13) Uani 1 1 d D . . . .
H12A H 0.4477(19) 0.666(7) 0.019(4) 0.127 Uiso 1 1 d DR . . . .
H12B H 0.373(6) 0.701(6) 0.054(3) 0.127 Uiso 1 1 d DR . . . .
O13 O 0.0054(4) 0.0648(4) 0.4899(3) 0.0344(11) Uani 0.5 1 d . . P . .
H13 H 0.038145 0.056045 0.451380 0.052 Uiso 1 1 d R . . . .
O14 O 0.4311(4) 0.4219(4) 0.03907(19) 0.1085(18) Uani 1 1 d . . . . .
H14A H 0.446373 0.475628 0.043361 0.163 Uiso 1 1 d R . . . .

loop_
_atom_site_aniso_label
_atom_site_aniso_U_11
_atom_site_aniso_U_22
_atom_site_aniso_U_33
_atom_site_aniso_U_23
_atom_site_aniso_U_13
_atom_site_aniso_U_12
Mn1 0.0164(2) 0.0103(2) 0.0210(2) -0.00270(16) 0.00366(17) -0.00021(16)
Mn2 0.0166(2) 0.0104(2) 0.0179(2) -0.00291(16) 0.00118(17) -0.00035(16)
C1 0.0213(15) 0.0156(15) 0.0359(18) -0.0005(13) 0.0032(13) -0.0021(12)
C2 0.0313(18) 0.0116(15) 0.047(2) -0.0001(14) -0.0029(15) -0.0049(13)
C3 0.0354(18) 0.0089(14) 0.0340(18) -0.0033(12) -0.0032(14) 0.0010(12)
C4 0.0258(16) 0.0163(14) 0.0176(14) -0.0029(11) -0.0034(12) 0.0049(12)
C5 0.0263(16) 0.0174(15) 0.0226(15) -0.0042(12) -0.0024(12) 0.0075(12)
C6 0.0186(15) 0.0288(17) 0.0193(15) -0.0046(12) 0.0001(12) 0.0099(13)
C7 0.0168(14) 0.0224(15) 0.0130(13) -0.0007(11) -0.0021(11) 0.0021(11)
C8 0.0172(15) 0.0296(17) 0.0202(15) -0.0015(12) 0.0005(12) -0.0015(12)
C9 0.0224(16) 0.0264(17) 0.0263(16) 0.0003(13) 0.0022(13) -0.0098(13)
C10 0.0215(15) 0.0167(14) 0.0225(15) -0.0025(12) 0.0009(12) -0.0038(12)
C11 0.0179(14) 0.0160(14) 0.0100(13) -0.0008(10) -0.0018(10) -0.0004(11)
C12 0.0204(14) 0.0139(14) 0.0126(13) -0.0011(10) -0.0023(11) 0.0007(11)
C0AA 0.0221(15) 0.0159(14) 0.0205(15) -0.0011(11) 0.0044(12) 0.0042(12)
C14 0.0246(16) 0.0121(14) 0.0258(16) 0.0016(12) 0.0088(12) 0.0015(12)
C15 0.0224(15) 0.0112(14) 0.0314(17) -0.0027(12) 0.0098(13) -0.0014(11)
C16 0.0167(14) 0.0161(14) 0.0262(16) -0.0056(12) 0.0081(12) -0.0026(11)
C17 0.0222(16) 0.0193(15) 0.0295(17) -0.0088(13) 0.0047(13) -0.0053(12)
C18 0.0188(15) 0.0314(17) 0.0245(16) -0.0096(13) 0.0008(12) -0.0022(13)
C19 0.0174(14) 0.0236(16) 0.0209(15) -0.0025(12) 0.0060(12) 0.0006(12)
C20 0.0225(16) 0.0320(18) 0.0194(15) 0.0010(13) 0.0046(12) 0.0016(13)
C21 0.0289(17) 0.0237(16) 0.0243(16) 0.0063(13) 0.0077(13) 0.0047(13)
C22 0.0280(16) 0.0177(15) 0.0235(16) 0.0016(12) 0.0094(13) -0.0011(12)
C23 0.0180(14) 0.0151(14) 0.0197(14) -0.0028(11) 0.0074(11) -0.0013(11)
C24 0.0140(13) 0.0150(14) 0.0199(14) -0.0031(11) 0.0068(11) -0.0010(11)
C25 0.0226(16) 0.0221(16) 0.0262(17) 0.0019(13) 0.0042(13) -0.0047(13)
C26 0.0253(17) 0.0228(17) 0.048(2) -0.0027(15) 0.0068(15) -0.0028(13)
C27 0.0300(18) 0.0294(18) 0.0346(19) 0.0038(14) -0.0015(15) -0.0051(14)
C28 0.0196(15) 0.0216(16) 0.0394(19) -0.0052(14) 0.0034(14) -0.0034(12)
C29 0.0282(17) 0.0291(18) 0.0311(18) -0.0007(14) 0.0046(14) -0.0053(14)
C30 0.0282(17) 0.0313(18) 0.0318(18) -0.0026(14) 0.0016(14) -0.0080(14)
C31 0.0216(16) 0.0214(16) 0.0386(19) -0.0051(14) 0.0054(14) -0.0025(13)
C32 0.0260(17) 0.0232(16) 0.0361(19) 0.0010(14) -0.0030(14) -0.0039(13)
C33 0.0250(17) 0.0227(16) 0.043(2) -0.0011(14) 0.0045(15) -0.0028(13)
C34 0.0216(15) 0.0112(14) 0.0305(17) 0.0013(12) 0.0009(13) 0.0017(12)
C35 0.0218(15) 0.0169(15) 0.0194(15) -0.0016(11) 0.0022(12) -0.0016(12)
C36 0.0267(16) 0.0141(14) 0.0246(16) 0.0015(12) 0.0033(13) -0.0021(12)
C37 0.0234(15) 0.0158(14) 0.0245(16) -0.0042(12) 0.0057(12) -0.0052(12)
C38 0.0155(14) 0.0189(14) 0.0204(15) -0.0037(11) 0.0054(11) -0.0049(11)
C39 0.0213(15) 0.0201(15) 0.0250(16) -0.0066(12) 0.0027(12) -0.0063(12)
C40 0.0179(15) 0.0280(16) 0.0229(16) -0.0050(13) -0.0005(12) -0.0048(12)
C41 0.0148(14) 0.0242(16) 0.0196(15) -0.0020(12) 0.0033(11) -0.0014(12)
C42 0.0183(15) 0.0291(17) 0.0215(15) -0.0004(13) 0.0001(12) 0.0009(12)
C43 0.0223(16) 0.0271(17) 0.0250(16) 0.0056(13) 0.0023(13) 0.0018(13)
C44 0.0240(16) 0.0164(15) 0.0250(16) -0.0010(12) 0.0051(12) -0.0005(12)
C45 0.0139(13) 0.0175(14) 0.0186(14) -0.0026(11) 0.0064(11) -0.0022(11)
C46 0.0136(13) 0.0165(14) 0.0178(14) -0.0028(11) 0.0063(11) -0.0026(11)
C47 0.0188(14) 0.0155(14) 0.0199(15) -0.0015(11) -0.0001(11) -0.0010(11)
C48 0.0260(16) 0.0156(14) 0.0250(16) -0.0005(12) -0.0050(13) -0.0025(12)
C49 0.0271(16) 0.0146(14) 0.0184(15) -0.0013(11) -0.0049(12) 0.0045(12)
C50 0.0205(15) 0.0180(14) 0.0156(14) -0.0027(11) -0.0044(11) 0.0030(11)
C51 0.0239(16) 0.0218(15) 0.0197(15) -0.0046(12) -0.0004(12) 0.0082(12)
C52 0.0193(15) 0.0254(16) 0.0221(15) -0.0035(12) 0.0017(12) 0.0048(12)
C53 0.0195(15) 0.0250(16) 0.0138(14) -0.0021(11) -0.0015(11) 0.0013(12)
C54 0.0201(15) 0.0318(17) 0.0197(15) -0.0037(13) 0.0051(12) -0.0011(13)
C55 0.0274(17) 0.0252(16) 0.0213(15) -0.0008(12) 0.0032(13) -0.0074(13)
C56 0.0243(16) 0.0159(14) 0.0200(15) -0.0004(11) 0.0026(12) -0.0026(12)
C57 0.0180(14) 0.0179(14) 0.0117(13) -0.0022(11) -0.0007(11) 0.0012(11)
C58 0.0187(14) 0.0171(14) 0.0122(13) -0.0022(11) -0.0033(11) 0.0014(11)
C59 0.0235(16) 0.0156(14) 0.0255(16) -0.0018(12) -0.0019(12) -0.0015(12)
C60 0.0238(16) 0.0191(15) 0.0235(16) -0.0019(12) -0.0020(12) 0.0045(12)
C61 0.0237(15) 0.0174(15) 0.0212(15) -0.0008(12) -0.0017(12) -0.0010(12)
C62 0.0185(14) 0.0160(14) 0.0225(15) -0.0011(11) 0.0015(12) -0.0009(11)
C63 0.0215(15) 0.0167(14) 0.0215(15) -0.0004(11) -0.0001(12) -0.0019(12)
C64 0.0217(15) 0.0177(14) 0.0221(15) -0.0013(12) -0.0010(12) -0.0025(12)
C65 0.0187(14) 0.0169(14) 0.0224(15) -0.0003(12) 0.0003(12) 0.0003(11)
C66 0.0185(15) 0.0176(14) 0.0224(15) 0.0003(12) -0.0029(12) -0.0005(11)
C67 0.0212(15) 0.0169(14) 0.0213(15) -0.0031(11) -0.0028(12) 0.0016(12)
C68 0.0212(15) 0.0176(14) 0.0150(14) -0.0016(11) -0.0006(11) 0.0017(12)
N1 0.0194(12) 0.0115(11) 0.0220(13) -0.0011(9) 0.0012(10) -0.0009(9)
N2 0.0182(12) 0.0117(11) 0.0149(12) -0.0017(9) 0.0017(9) -0.0017(9)
N3 0.0187(12) 0.0134(12) 0.0198(12) -0.0011(9) 0.0060(10) 0.0012(9)
N4 0.0214(13) 0.0137(12) 0.0193(12) -0.0004(9) 0.0067(10) -0.0001(10)
N5 0.0171(12) 0.0140(12) 0.0188(12) -0.0027(9) 0.0036(9) -0.0019(9)
N6 0.0188(12) 0.0165(12) 0.0186(12) -0.0016(10) 0.0045(10) -0.0012(10)
N7 0.0188(12) 0.0149(12) 0.0168(12) -0.0011(9) -0.0008(10) -0.0003(10)
N8 0.0227(13) 0.0148(12) 0.0141(12) -0.0021(9) -0.0002(10) -0.0001(10)
O1 0.0343(15) 0.070(2) 0.0421(16) -0.0021(14) 0.0064(12) -0.0126(14)
O2 0.0536(19) 0.060(2) 0.0538(19) -0.0141(15) 0.0048(15) -0.0034(15)
O3 0.0267(12) 0.0255(12) 0.0341(13) -0.0008(10) 0.0031(10) -0.0043(10)
O4 0.0343(13) 0.0281(13) 0.0388(14) -0.0103(11) -0.0024(11) 0.0018(10)
O5 0.0233(11) 0.0232(11) 0.0244(11) -0.0001(9) -0.0054(9) 0.0029(9)
O6 0.0598(17) 0.0376(14) 0.0266(13) -0.0089(11) -0.0075(12) 0.0297(13)
O7 0.0165(10) 0.0208(11) 0.0360(13) 0.0021(9) -0.0039(9) -0.0002(8)
O8 0.0269(12) 0.0159(11) 0.0370(13) 0.0035(9) 0.0092(10) 0.0061(9)
O9 0.0260(13) 0.0256(13) 0.0306(13) 0.0035(11) -0.0048(11) -0.0069(10)
O10 0.0242(13) 0.0238(13) 0.0567(17) -0.0090(11) 0.0044(12) -0.0021(10)
O11 0.0371(16) 0.085(2) 0.0383(17) 0.0086(17) 0.0015(13) -0.0146(17)
O12 0.113(4) 0.077(3) 0.066(3) 0.003(2) 0.025(2) -0.033(3)
O13 0.026(2) 0.030(3) 0.046(3) 0.002(2) 0.006(2) 0.005(2)
O14 0.108(3) 0.171(5) 0.057(2) -0.029(3) -0.003(2) -0.079(3)

loop_
_atom_type_symbol
_atom_type_description
_atom_type_scat_dispersion_real
_atom_type_scat_dispersion_imag
_atom_type_scat_source
C C 0.0033 0.0016 'International Tables Vol C Tables 4.2.6.8 and 6.1.1.4'
H H 0.0000 0.0000 'International Tables Vol C Tables 4.2.6.8 and 6.1.1.4'
Mn Mn 0.3368 0.7283 'International Tables Vol C Tables 4.2.6.8 and 6.1.1.4'
N N 0.0061 0.0033 'International Tables Vol C Tables 4.2.6.8 and 6.1.1.4'
O O 0.0106 0.0060 'International Tables Vol C Tables 4.2.6.8 and 6.1.1.4'

loop_
_geom_angle_atom_site_label_1
_geom_angle_atom_site_label_2
_geom_angle_atom_site_label_3
_geom_angle
_geom_angle_site_symmetry_1
_geom_angle_site_symmetry_3
N1 Mn1 N2 72.25(8) . .
N1 Mn1 N3 158.18(9) . .
N1 Mn1 N4 93.26(9) . .
N3 Mn1 N2 88.79(8) . .
N3 Mn1 N4 72.56(9) . .
N4 Mn1 N2 80.59(8) . .
O1 Mn1 N1 100.34(11) . .
O1 Mn1 N2 162.33(10) . .
O1 Mn1 N3 94.66(11) . .
O1 Mn1 N4 83.92(10) . .
O1 Mn1 O9 109.55(11) . .
O9 Mn1 N1 96.84(10) . .
O9 Mn1 N2 87.53(9) . .
O9 Mn1 N3 92.91(10) . .
O9 Mn1 N4 161.28(10) . .
N5 Mn2 N6 71.42(8) . .
N5 Mn2 N7 152.75(9) . .
N5 Mn2 N8 87.14(8) . .
N6 Mn2 N8 81.01(8) . .
N7 Mn2 N6 88.33(8) . .
N7 Mn2 N8 71.43(8) . .
O3 Mn2 N5 94.30(9) . .
O3 Mn2 N6 84.42(9) . .
O3 Mn2 N7 101.87(9) . .
O3 Mn2 N8 164.07(9) . .
O5 Mn2 N5 97.06(9) . .
O5 Mn2 N6 161.65(9) . .
O5 Mn2 N7 97.30(8) . .
O5 Mn2 N8 84.25(8) . .
O5 Mn2 O3 111.24(9) . .
C2 C1 H1 118.4 . .
N1 C1 H1 118.4 . .
N1 C1 C2 123.2(3) . .
C1 C2 H2 120.8 . .
C3 C2 C1 118.4(3) . .
C3 C2 H2 120.8 . .
C2 C3 H3 119.8 . .
C2 C3 C4 120.4(3) . .
C4 C3 H3 119.8 . .
C3 C4 C5 123.4(3) . .
C12 C4 C3 117.0(3) . .
C12 C4 C5 119.5(3) . .
C4 C5 H5 119.5 . .
C6 C5 C4 121.0(3) . .
C6 C5 H5 119.5 . .
C5 C6 H6 119.5 . .
C5 C6 C7 120.9(3) . .
C7 C6 H6 119.5 . .
C8 C7 C6 122.6(3) . .
C8 C7 C11 117.8(3) . .
C11 C7 C6 119.7(3) . .
C7 C8 H8 120.5 . .
C9 C8 C7 119.0(3) . .
C9 C8 H8 120.5 . .
C8 C9 H9 120.4 . .
C8 C9 C10 119.2(3) . .
C10 C9 H9 120.4 . .
C9 C10 H10 118.2 . .
N2 C10 C9 123.6(3) . .
N2 C10 H10 118.2 . .
C7 C11 C12 119.2(2) . .
N2 C11 C7 123.0(3) . .
N2 C11 C12 117.8(2) . .
C4 C12 C11 119.6(3) . .
N1 C12 C4 122.5(3) . .
N1 C12 C11 117.9(2) . .
C14 C0AA H0AA 118.6 . .
N3 C0AA H0AA 118.6 . .
N3 C0AA C14 122.8(3) . .
C0AA C14 H14 120.3 . .
C15 C14 C0AA 119.4(3) . .
C15 C14 H14 120.3 . .
C14 C15 H15 120.4 . .
C14 C15 C16 119.2(3) . .
C16 C15 H15 120.4 . .
C15 C16 C17 122.9(3) . .
C24 C16 C15 117.6(3) . .
C24 C16 C17 119.5(3) . .
C16 C17 H17 119.6 . .
C18 C17 C16 120.7(3) . .
C18 C17 H17 119.6 . .
C17 C18 H18 119.3 . .
C17 C18 C19 121.5(3) . .
C19 C18 H18 119.3 . .
C20 C19 C18 123.4(3) . .
C20 C19 C23 117.5(3) . .
C23 C19 C18 119.1(3) . .
C19 C20 H20 120.2 . .
C21 C20 C19 119.5(3) . .
C21 C20 H20 120.2 . .
C20 C21 H21 120.5 . .
C20 C21 C22 119.0(3) . .
C22 C21 H21 120.5 . .
C21 C22 H22 118.3 . .
N4 C22 C21 123.4(3) . .
N4 C22 H22 118.3 . .
C19 C23 C24 119.8(3) . .
N4 C23 C19 122.5(3) . .
N4 C23 C24 117.7(3) . .
C16 C24 C23 119.4(3) . .
N3 C24 C16 122.6(3) . .
N3 C24 C23 118.0(2) . .
O1 C25 C26 120.2(3) . .
O1 C25 O2 122.4(3) . .
O2 C25 C26 117.3(3) . .
C25 C26 H26A 108.2 . .
C25 C26 H26B 108.2 . .
C25 C26 C27 116.5(3) . .
H26A C26 H26B 107.3 . .
C27 C26 H26A 108.2 . .
C27 C26 H26B 108.2 . .
C26 C27 H27A 109.1 . .
C26 C27 H27B 109.1 . .
C26 C27 C28 112.5(3) . .
H27A C27 H27B 107.8 . .
C28 C27 H27A 109.1 . .
C28 C27 H27B 109.1 . .
C27 C28 H28A 108.6 . .
C27 C28 H28B 108.6 . .
H28A C28 H28B 107.6 . .
C29 C28 C27 114.7(3) . .
C29 C28 H28A 108.6 . .
C29 C28 H28B 108.6 . .
C28 C29 H29A 108.5 . .
C28 C29 H29B 108.5 . .
C28 C29 C30 115.2(3) . .
H29A C29 H29B 107.5 . .
C30 C29 H29A 108.5 . .
C30 C29 H29B 108.5 . .
C29 C30 H30A 108.5 . .
C29 C30 H30B 108.5 . .
H30A C30 H30B 107.5 . .
C31 C30 C29 115.0(3) . .
C31 C30 H30A 108.5 . .
C31 C30 H30B 108.5 . .
C30 C31 H31A 108.7 . .
C30 C31 H31B 108.7 . .
C30 C31 C32 114.4(3) . .
H31A C31 H31B 107.6 . .
C32 C31 H31A 108.7 . .
C32 C31 H31B 108.7 . .
C31 C32 H32A 109.1 . .
C31 C32 H32B 109.1 . .
H32A C32 H32B 107.8 . .
C33 C32 C31 112.6(3) . .
C33 C32 H32A 109.1 . .
C33 C32 H32B 109.1 . .
C32 C33 H33A 108.2 . .
C32 C33 H33B 108.2 . .
H33A C33 H33B 107.3 . .
C34 C33 C32 116.4(3) . .
C34 C33 H33A 108.2 . .
C34 C33 H33B 108.2 . .
O3 C34 C33 119.1(3) . .
O3 C34 O4 123.3(3) . .
O4 C34 C33 117.6(3) . .
C36 C35 H35 118.4 . .
N5 C35 H35 118.4 . .
N5 C35 C36 123.1(3) . .
C35 C36 H36 120.5 . .
C37 C36 C35 118.9(3) . .
C37 C36 H36 120.5 . .
C36 C37 H37 120.3 . .
C36 C37 C38 119.5(3) . .
C38 C37 H37 120.3 . .
C37 C38 C39 122.9(3) . .
C37 C38 C46 117.7(3) . .
C46 C38 C39 119.3(3) . .
C38 C39 H39 119.5 . .
C40 C39 C38 121.0(3) . .
C40 C39 H39 119.5 . .
C39 C40 H40 119.4 . .
C39 C40 C41 121.3(3) . .
C41 C40 H40 119.4 . .
C42 C41 C40 123.2(3) . .
C45 C41 C40 119.4(3) . .
C45 C41 C42 117.4(3) . .
C41 C42 H42 120.3 . .
C43 C42 C41 119.3(3) . .
C43 C42 H42 120.3 . .
C42 C43 H43 120.5 . .
C42 C43 C44 119.1(3) . .
C44 C43 H43 120.5 . .
C43 C44 H44 118.1 . .
N6 C44 C43 123.7(3) . .
N6 C44 H44 118.1 . .
C41 C45 C46 119.4(3) . .
N6 C45 C41 123.0(3) . .
N6 C45 C46 117.6(3) . .
C38 C46 C45 119.6(3) . .
N5 C46 C38 122.5(3) . .
N5 C46 C45 117.8(2) . .
C48 C47 H47 118.3 . .
N7 C47 H47 118.3 . .
N7 C47 C48 123.4(3) . .
C47 C48 H48 120.4 . .
C49 C48 C47 119.2(3) . .
C49 C48 H48 120.4 . .
C48 C49 H49 120.5 . .
C48 C49 C50 119.1(3) . .
C50 C49 H49 120.5 . .
C49 C50 C51 122.5(3) . .
C58 C50 C49 117.9(3) . .
C58 C50 C51 119.5(3) . .
C50 C51 H51 119.7 . .
C52 C51 C50 120.5(3) . .
C52 C51 H51 119.7 . .
C51 C52 H52 119.3 . .
C51 C52 C53 121.4(3) . .
C53 C52 H52 119.3 . .
C54 C53 C52 123.2(3) . .
C54 C53 C57 117.3(3) . .
C57 C53 C52 119.5(3) . .
C53 C54 H54 120.1 . .
C55 C54 C53 119.8(3) . .
C55 C54 H54 120.1 . .
C54 C55 H55 120.7 . .
C54 C55 C56 118.6(3) . .
C56 C55 H55 120.7 . .
C55 C56 H56 118.2 . .
N8 C56 C55 123.6(3) . .
N8 C56 H56 118.2 . .
C53 C57 C58 119.2(3) . .
N8 C57 C53 122.7(3) . .
N8 C57 C58 118.1(2) . .
C50 C58 C57 119.8(3) . .
N7 C58 C50 122.4(3) . .
N7 C58 C57 117.8(2) . .
O5 C59 C60 115.9(3) . .
O6 C59 C60 119.7(3) . .
O6 C59 O5 124.4(3) . .
C59 C60 H60A 108.3 . .
C59 C60 H60B 108.3 . .
C59 C60 C61 115.9(2) . .
H60A C60 H60B 107.4 . .
C61 C60 H60A 108.3 . .
C61 C60 H60B 108.3 . .
C60 C61 H61A 109.1 . .
C60 C61 H61B 109.1 . .
C60 C61 C62 112.3(2) . .
H61A C61 H61B 107.9 . .
C62 C61 H61A 109.1 . .
C62 C61 H61B 109.1 . .
C61 C62 H62A 109.1 . .
C61 C62 H62B 109.1 . .
C61 C62 C63 112.4(2) . .
H62A C62 H62B 107.9 . .
C63 C62 H62A 109.1 . .
C63 C62 H62B 109.1 . .
C62 C63 H63A 109.0 . .
C62 C63 H63B 109.0 . .
H63A C63 H63B 107.8 . .
C64 C63 C62 113.1(2) . .
C64 C63 H63A 109.0 . .
C64 C63 H63B 109.0 . .
C63 C64 H64A 108.9 . .
C63 C64 H64B 108.9 . .
C63 C64 C65 113.2(2) . .
H64A C64 H64B 107.8 . .
C65 C64 H64A 108.9 . .
C65 C64 H64B 108.9 . .
C64 C65 H65A 108.8 . .
C64 C65 H65B 108.8 . .
C64 C65 C66 113.7(2) . .
H65A C65 H65B 107.7 . .
C66 C65 H65A 108.8 . .
C66 C65 H65B 108.8 . .
C65 C66 H66A 109.0 . .
C65 C66 H66B 109.0 . .
H66A C66 H66B 107.8 . .
C67 C66 C65 112.7(2) . .
C67 C66 H66A 109.0 . .
C67 C66 H66B 109.0 . .
C66 C67 H67A 108.7 . .
C66 C67 H67B 108.7 . .
H67A C67 H67B 107.6 . .
C68 C67 C66 114.3(2) . .
C68 C67 H67A 108.7 . .
C68 C67 H67B 108.7 . .
O7 C68 C67 116.9(2) . .
O8 C68 C67 118.2(3) . .
O8 C68 O7 124.9(3) . .
C1 N1 Mn1 124.2(2) . .
C1 N1 C12 118.4(2) . .
C12 N1 Mn1 117.42(18) . .
C10 N2 Mn1 127.98(19) . .
C10 N2 C11 117.5(2) . .
C11 N2 Mn1 114.50(18) . .
C0AA N3 Mn1 125.1(2) . .
C0AA N3 C24 118.3(2) . .
C24 N3 Mn1 116.60(18) . .
C22 N4 Mn1 126.8(2) . .
C22 N4 C23 118.1(3) . .
C23 N4 Mn1 115.10(19) . .
C35 N5 Mn2 124.17(19) . .
C35 N5 C46 118.2(2) . .
C46 N5 Mn2 117.60(18) . .
C44 N6 Mn2 127.0(2) . .
C44 N6 C45 117.5(3) . .
C45 N6 Mn2 115.56(18) . .
C47 N7 Mn2 124.71(19) . .
C47 N7 C58 118.0(2) . .
C58 N7 Mn2 117.26(18) . .
C56 N8 Mn2 126.60(19) . .
C56 N8 C57 118.0(3) . .
C57 N8 Mn2 115.36(18) . .
C25 O1 Mn1 126.7(2) . .
C34 O3 Mn2 125.8(2) . .
C59 O5 Mn2 133.9(2) . .
Mn1 O9 H9A 122(3) . .
Mn1 O9 H9B 123(3) . .
H9A O9 H9B 106(5) . .
H10A O10 H10B 98(4) . .
H11A O11 H11B 104(6) . .
H12A O12 H12B 108(4) . .
O13 O13 H13 98.3 2_556 .

loop_
_geom_bond_atom_site_label_1
_geom_bond_atom_site_label_2
_geom_bond_distance
_geom_bond_site_symmetry_2
Mn1 N1 2.253(2) .
Mn1 N2 2.345(2) .
Mn1 N3 2.269(2) .
Mn1 N4 2.313(3) .
Mn1 O1 2.106(3) .
Mn1 O9 2.126(3) .
Mn2 N5 2.288(2) .
Mn2 N6 2.348(2) .
Mn2 N7 2.295(2) .
Mn2 N8 2.350(2) .
Mn2 O3 2.122(2) .
Mn2 O5 2.104(2) .
C1 H1 0.9500 .
C1 C2 1.406(4) .
C1 N1 1.324(4) .
C2 H2 0.9500 .
C2 C3 1.363(5) .
C3 H3 0.9500 .
C3 C4 1.409(4) .
C4 C5 1.431(4) .
C4 C12 1.407(4) .
C5 H5 0.9500 .
C5 C6 1.352(5) .
C6 H6 0.9500 .
C6 C7 1.436(4) .
C7 C8 1.404(4) .
C7 C11 1.405(4) .
C8 H8 0.9500 .
C8 C9 1.368(5) .
C9 H9 0.9500 .
C9 C10 1.399(4) .
C10 H10 0.9500 .
C10 N2 1.321(4) .
C11 C12 1.445(4) .
C11 N2 1.356(4) .
C12 N1 1.360(4) .
C0AA H0AA 0.9500 .
C0AA C14 1.396(4) .
C0AA N3 1.332(4) .
C14 H14 0.9500 .
C14 C15 1.370(5) .
C15 H15 0.9500 .
C15 C16 1.409(4) .
C16 C17 1.435(4) .
C16 C24 1.407(4) .
C17 H17 0.9500 .
C17 C18 1.356(5) .
C18 H18 0.9500 .
C18 C19 1.428(4) .
C19 C20 1.404(4) .
C19 C23 1.410(4) .
C20 H20 0.9500 .
C20 C21 1.373(5) .
C21 H21 0.9500 .
C21 C22 1.393(5) .
C22 H22 0.9500 .
C22 N4 1.327(4) .
C23 C24 1.443(4) .
C23 N4 1.359(4) .
C24 N3 1.355(4) .
C25 C26 1.506(4) .
C25 O1 1.227(4) .
C25 O2 1.289(4) .
C26 H26A 0.9900 .
C26 H26B 0.9900 .
C26 C27 1.511(5) .
C27 H27A 0.9900 .
C27 H27B 0.9900 .
C27 C28 1.535(5) .
C28 H28A 0.9900 .
C28 H28B 0.9900 .
C28 C29 1.509(5) .
C29 H29A 0.9900 .
C29 H29B 0.9900 .
C29 C30 1.527(5) .
C30 H30A 0.9900 .
C30 H30B 0.9900 .
C30 C31 1.521(5) .
C31 H31A 0.9900 .
C31 H31B 0.9900 .
C31 C32 1.536(5) .
C32 H32A 0.9900 .
C32 H32B 0.9900 .
C32 C33 1.521(5) .
C33 H33A 0.9900 .
C33 H33B 0.9900 .
C33 C34 1.507(4) .
C34 O3 1.258(4) .
C34 O4 1.268(4) .
C35 H35 0.9500 .
C35 C36 1.399(4) .
C35 N5 1.329(4) .
C36 H36 0.9500 .
C36 C37 1.373(4) .
C37 H37 0.9500 .
C37 C38 1.402(4) .
C38 C39 1.436(4) .
C38 C46 1.408(4) .
C39 H39 0.9500 .
C39 C40 1.350(5) .
C40 H40 0.9500 .
C40 C41 1.434(4) .
C41 C42 1.410(4) .
C41 C45 1.409(4) .
C42 H42 0.9500 .
C42 C43 1.369(5) .
C43 H43 0.9500 .
C43 C44 1.395(5) .
C44 H44 0.9500 .
C44 N6 1.330(4) .
C45 C46 1.446(4) .
C45 N6 1.357(4) .
C46 N5 1.354(4) .
C47 H47 0.9500 .
C47 C48 1.398(4) .
C47 N7 1.325(4) .
C48 H48 0.9500 .
C48 C49 1.368(4) .
C49 H49 0.9500 .
C49 C50 1.409(4) .
C50 C51 1.440(4) .
C50 C58 1.405(4) .
C51 H51 0.9500 .
C51 C52 1.349(5) .
C52 H52 0.9500 .
C52 C53 1.429(4) .
C53 C54 1.406(4) .
C53 C57 1.412(4) .
C54 H54 0.9500 .
C54 C55 1.369(5) .
C55 H55 0.9500 .
C55 C56 1.401(4) .
C56 H56 0.9500 .
C56 N8 1.321(4) .
C57 C58 1.438(4) .
C57 N8 1.356(4) .
C58 N7 1.360(4) .
C59 C60 1.520(4) .
C59 O5 1.268(4) .
C59 O6 1.239(4) .
C60 H60A 0.9900 .
C60 H60B 0.9900 .
C60 C61 1.519(4) .
C61 H61A 0.9900 .
C61 H61B 0.9900 .
C61 C62 1.519(4) .
C62 H62A 0.9900 .
C62 H62B 0.9900 .
C62 C63 1.523(4) .
C63 H63A 0.9900 .
C63 H63B 0.9900 .
C63 C64 1.517(4) .
C64 H64A 0.9900 .
C64 H64B 0.9900 .
C64 C65 1.521(4) .
C65 H65A 0.9900 .
C65 H65B 0.9900 .
C65 C66 1.527(4) .
C66 H66A 0.9900 .
C66 H66B 0.9900 .
C66 C67 1.526(4) .
C67 H67A 0.9900 .
C67 H67B 0.9900 .
C67 C68 1.521(4) .
C68 O7 1.253(4) .
C68 O8 1.251(4) .
O9 H9A 0.77(5) .
O9 H9B 0.76(5) .
O10 H10A 0.87(5) .
O10 H10B 0.831(19) .
O11 H11A 0.811(14) .
O11 H11B 0.798(14) .
O12 H12A 0.73(2) .
O12 H12B 0.74(2) .
O13 O13 1.722(9) 2_556
O13 H13 0.8634 .
O14 H14A 0.7319 .

loop_
_geom_torsion_atom_site_label_1
_geom_torsion_atom_site_label_2
_geom_torsion_atom_site_label_3
_geom_torsion_atom_site_label_4
_geom_torsion
_geom_torsion_site_symmetry_1
_geom_torsion_site_symmetry_2
_geom_torsion_site_symmetry_3
_geom_torsion_site_symmetry_4
C1 C2 C3 C4 -1.2(5) . . . .
C2 C1 N1 Mn1 -179.2(2) . . . .
C2 C1 N1 C12 0.8(5) . . . .
C2 C3 C4 C5 -177.5(3) . . . .
C2 C3 C4 C12 0.0(5) . . . .
C3 C4 C5 C6 176.7(3) . . . .
C3 C4 C12 C11 -177.1(3) . . . .
C3 C4 C12 N1 1.7(4) . . . .
C4 C5 C6 C7 0.3(5) . . . .
C4 C12 N1 Mn1 177.8(2) . . . .
C4 C12 N1 C1 -2.1(4) . . . .
C5 C4 C12 C11 0.5(4) . . . .
C5 C4 C12 N1 179.3(3) . . . .
C5 C6 C7 C8 -178.6(3) . . . .
C5 C6 C7 C11 0.3(4) . . . .
C6 C7 C8 C9 178.6(3) . . . .
C6 C7 C11 C12 -0.5(4) . . . .
C6 C7 C11 N2 -179.0(3) . . . .
C7 C8 C9 C10 0.3(5) . . . .
C7 C11 C12 C4 0.1(4) . . . .
C7 C11 C12 N1 -178.8(2) . . . .
C7 C11 N2 Mn1 -178.1(2) . . . .
C7 C11 N2 C10 0.5(4) . . . .
C8 C7 C11 C12 178.4(3) . . . .
C8 C7 C11 N2 -0.1(4) . . . .
C8 C9 C10 N2 0.1(5) . . . .
C9 C10 N2 Mn1 177.9(2) . . . .
C9 C10 N2 C11 -0.5(4) . . . .
C11 C7 C8 C9 -0.3(4) . . . .
C11 C12 N1 Mn1 -3.3(3) . . . .
C11 C12 N1 C1 176.7(3) . . . .
C12 C4 C5 C6 -0.7(4) . . . .
C12 C11 N2 Mn1 3.3(3) . . . .
C12 C11 N2 C10 -178.1(2) . . . .
C0AA C14 C15 C16 0.6(4) . . . .
C14 C0AA N3 Mn1 -179.6(2) . . . .
C14 C0AA N3 C24 0.3(4) . . . .
C14 C15 C16 C17 -178.6(3) . . . .
C14 C15 C16 C24 0.3(4) . . . .
C15 C16 C17 C18 -179.0(3) . . . .
C15 C16 C24 C23 -179.5(3) . . . .
C15 C16 C24 N3 -1.0(4) . . . .
C16 C17 C18 C19 -1.5(5) . . . .
C16 C24 N3 Mn1 -179.4(2) . . . .
C16 C24 N3 C0AA 0.7(4) . . . .
C17 C16 C24 C23 -0.6(4) . . . .
C17 C16 C24 N3 177.9(3) . . . .
C17 C18 C19 C20 -179.4(3) . . . .
C17 C18 C19 C23 -0.7(4) . . . .
C18 C19 C20 C21 176.1(3) . . . .
C18 C19 C23 C24 2.3(4) . . . .
C18 C19 C23 N4 -177.1(3) . . . .
C19 C20 C21 C22 1.6(4) . . . .
C19 C23 C24 C16 -1.6(4) . . . .
C19 C23 C24 N3 179.8(2) . . . .
C19 C23 N4 Mn1 -178.6(2) . . . .
C19 C23 N4 C22 0.4(4) . . . .
C20 C19 C23 C24 -179.0(3) . . . .
C20 C19 C23 N4 1.7(4) . . . .
C20 C21 C22 N4 0.5(5) . . . .
C21 C22 N4 Mn1 177.3(2) . . . .
C21 C22 N4 C23 -1.5(4) . . . .
C23 C19 C20 C21 -2.6(4) . . . .
C23 C24 N3 Mn1 -0.9(3) . . . .
C23 C24 N3 C0AA 179.2(2) . . . .
C24 C16 C17 C18 2.1(4) . . . .
C24 C23 N4 Mn1 2.0(3) . . . .
C24 C23 N4 C22 -179.0(3) . . . .
C25 C26 C27 C28 172.5(3) . . . .
C26 C25 O1 Mn1 -178.7(2) . . . .
C26 C27 C28 C29 -73.1(4) . . . .
C27 C28 C29 C30 -69.6(4) . . . .
C28 C29 C30 C31 -178.9(3) . . . .
C29 C30 C31 C32 71.3(4) . . . .
C30 C31 C32 C33 76.0(4) . . . .
C31 C32 C33 C34 -165.9(3) . . . .
C32 C33 C34 O3 -145.8(3) . . . .
C32 C33 C34 O4 34.7(4) . . . .
C33 C34 O3 Mn2 175.9(2) . . . .
C35 C36 C37 C38 -1.7(4) . . . .
C36 C35 N5 Mn2 -178.9(2) . . . .
C36 C35 N5 C46 0.4(4) . . . .
C36 C37 C38 C39 179.0(3) . . . .
C36 C37 C38 C46 0.9(4) . . . .
C37 C38 C39 C40 -179.0(3) . . . .
C37 C38 C46 C45 178.8(3) . . . .
C37 C38 C46 N5 0.6(4) . . . .
C38 C39 C40 C41 0.2(5) . . . .
C38 C46 N5 Mn2 178.1(2) . . . .
C38 C46 N5 C35 -1.2(4) . . . .
C39 C38 C46 C45 0.6(4) . . . .
C39 C38 C46 N5 -177.6(3) . . . .
C39 C40 C41 C42 179.1(3) . . . .
C39 C40 C41 C45 0.8(4) . . . .
C40 C41 C42 C43 -177.3(3) . . . .
C40 C41 C45 C46 -1.1(4) . . . .
C40 C41 C45 N6 177.3(3) . . . .
C41 C42 C43 C44 -0.4(4) . . . .
C41 C45 C46 C38 0.3(4) . . . .
C41 C45 C46 N5 178.7(2) . . . .
C41 C45 N6 Mn2 -178.6(2) . . . .
C41 C45 N6 C44 0.6(4) . . . .
C42 C41 C45 C46 -179.5(3) . . . .
C42 C41 C45 N6 -1.1(4) . . . .
C42 C43 C44 N6 -0.1(5) . . . .
C43 C44 N6 Mn2 179.1(2) . . . .
C43 C44 N6 C45 0.0(4) . . . .
C45 C41 C42 C43 1.0(4) . . . .
C45 C46 N5 Mn2 -0.2(3) . . . .
C45 C46 N5 C35 -179.5(2) . . . .
C46 C38 C39 C40 -0.9(4) . . . .
C46 C45 N6 Mn2 -0.2(3) . . . .
C46 C45 N6 C44 179.0(2) . . . .
C47 C48 C49 C50 -2.6(4) . . . .
C48 C47 N7 Mn2 -175.8(2) . . . .
C48 C47 N7 C58 1.0(4) . . . .
C48 C49 C50 C51 -178.6(3) . . . .
C48 C49 C50 C58 2.6(4) . . . .
C49 C50 C51 C52 179.8(3) . . . .
C49 C50 C58 C57 178.0(3) . . . .
C49 C50 C58 N7 -0.9(4) . . . .
C50 C51 C52 C53 2.1(5) . . . .
C50 C58 N7 Mn2 176.1(2) . . . .
C50 C58 N7 C47 -0.9(4) . . . .
C51 C50 C58 C57 -0.9(4) . . . .
C51 C50 C58 N7 -179.8(3) . . . .
C51 C52 C53 C54 177.9(3) . . . .
C51 C52 C53 C57 -0.6(4) . . . .
C52 C53 C54 C55 -176.3(3) . . . .
C52 C53 C57 C58 -1.6(4) . . . .
C52 C53 C57 N8 176.8(3) . . . .
C53 C54 C55 C56 -1.1(5) . . . .
C53 C57 C58 C50 2.4(4) . . . .
C53 C57 C58 N7 -178.8(2) . . . .
C53 C57 N8 Mn2 -179.8(2) . . . .
C53 C57 N8 C56 0.1(4) . . . .
C54 C53 C57 C58 179.8(3) . . . .
C54 C53 C57 N8 -1.8(4) . . . .
C54 C55 C56 N8 -0.7(5) . . . .
C55 C56 N8 Mn2 -178.9(2) . . . .
C55 C56 N8 C57 1.2(4) . . . .
C57 C53 C54 C55 2.3(4) . . . .
C57 C58 N7 Mn2 -2.8(3) . . . .
C57 C58 N7 C47 -179.8(2) . . . .
C58 C50 C51 C52 -1.3(4) . . . .
C58 C57 N8 Mn2 -1.4(3) . . . .
C58 C57 N8 C56 178.5(3) . . . .
C59 C60 C61 C62 171.9(3) . . . .
C60 C59 O5 Mn2 165.0(2) . . . .
C60 C61 C62 C63 176.0(3) . . . .
C61 C62 C63 C64 178.9(2) . . . .
C62 C63 C64 C65 178.6(2) . . . .
C63 C64 C65 C66 -175.0(2) . . . .
C64 C65 C66 C67 71.7(3) . . . .
C65 C66 C67 C68 67.8(3) . . . .
C66 C67 C68 O7 -148.4(3) . . . .
C66 C67 C68 O8 33.5(4) . . . .
N1 C1 C2 C3 0.9(5) . . . .
N2 C11 C12 C4 178.7(2) . . . .
N2 C11 C12 N1 -0.1(4) . . . .
N3 C0AA C14 C15 -0.9(4) . . . .
N4 C23 C24 C16 177.8(2) . . . .
N4 C23 C24 N3 -0.8(4) . . . .
N5 C35 C36 C37 1.0(5) . . . .
N6 C45 C46 C38 -178.1(2) . . . .
N6 C45 C46 N5 0.3(4) . . . .
N7 C47 C48 C49 0.8(5) . . . .
N8 C57 C58 C50 -176.1(2) . . . .
N8 C57 C58 N7 2.8(4) . . . .
O1 C25 C26 C27 158.3(3) . . . .
O2 C25 C26 C27 -26.3(4) . . . .
O2 C25 O1 Mn1 6.2(5) . . . .
O4 C34 O3 Mn2 -4.6(4) . . . .
O5 C59 C60 C61 150.5(3) . . . .
O6 C59 C60 C61 -30.4(4) . . . .
O6 C59 O5 Mn2 -14.1(5) . . . .
